data_7223237
loop_
_publ_author_name
'Yang, Wenchao'
'Miao, Tao'
'Li, Pinhua'
'Wang, Lei'

_publ_section_title
;
 Regioselective synthesis of triazoles via base-promoted oxidative
 cycloaddition of chalcones with azides in aqueous solution
;
_journal_issue 116
_journal_name_full 'RSC Adv.'
_journal_page_first 95833
_journal_paper_doi 10.1039/C5RA16974G
_journal_volume 5
_journal_year 2015
_chemical_formula_sum 'C22 H17 N3 O'
_chemical_formula_weight 339.39
_chemical_name_systematic
; 
 ? 
;
_space_group_IT_number 19
_symmetry_cell_setting orthorhombic
_symmetry_space_group_name_Hall 'P 2ac 2ab'
_symmetry_space_group_name_H-M 'P 21 21 21'
_atom_sites_solution_hydrogens geom
_atom_sites_solution_primary direct
_atom_sites_solution_secondary difmap
_audit_creation_method SHELXL-97
_audit_update_record
;
2015-10-19 deposited with the CCDC.
2015-11-09 downloaded from the CCDC.
;
_cell_angle_alpha 90.00
_cell_angle_beta 90.00
_cell_angle_gamma 90.00
_cell_formula_units_Z 4
_cell_length_a 7.622(3)
_cell_length_b 11.018(4)
_cell_length_c 20.912(8)
_cell_measurement_temperature 296(2)
_cell_volume 1756.2(12)
_computing_cell_refinement 'Bruker SMART'
_computing_data_collection 'Bruker SMART APEX II'
_computing_data_reduction 'Bruker SAINT'
_computing_molecular_graphics 'Bruker SHELXTL'
_computing_publication_material 'Bruker SHELXTL'
_computing_structure_refinement 'SHELXL-97 (Sheldrick, 2008)'
_computing_structure_solution 'SHELXS-97 (Sheldrick, 2008)'
_diffrn_ambient_temperature 296(2)
_diffrn_measured_fraction_theta_full 0.999
_diffrn_measured_fraction_theta_max 0.999
_diffrn_measurement_device_type 'Bruker APEX II area detector'
_diffrn_measurement_method '\w scans'
_diffrn_radiation_monochromator graphite
_diffrn_radiation_source 'fine-focus sealed tube'
_diffrn_radiation_type MoK\a
_diffrn_radiation_wavelength 0.71073
_diffrn_reflns_av_R_equivalents 0.0314
_diffrn_reflns_av_unetI/netI 0.0372
_diffrn_reflns_limit_h_max 9
_diffrn_reflns_limit_h_min -8
_diffrn_reflns_limit_k_max 10
_diffrn_reflns_limit_k_min -13
_diffrn_reflns_limit_l_max 24
_diffrn_reflns_limit_l_min -24
_diffrn_reflns_number 8954
_diffrn_reflns_theta_full 24.98
_diffrn_reflns_theta_max 24.98
_diffrn_reflns_theta_min 1.95
_exptl_absorpt_coefficient_mu 0.081
_exptl_absorpt_correction_T_max 0.9888
_exptl_absorpt_correction_T_min 0.9816
_exptl_absorpt_correction_type multi-scan
_exptl_absorpt_process_details SADABS
_exptl_crystal_colour colorless
_exptl_crystal_density_diffrn 1.284
_exptl_crystal_density_method 'not measured'
_exptl_crystal_description block
_exptl_crystal_F_000 712
_exptl_crystal_size_max 0.23
_exptl_crystal_size_mid 0.17
_exptl_crystal_size_min 0.14
_refine_diff_density_max 0.102
_refine_diff_density_min -0.186
_refine_diff_density_rms 0.034
_refine_ls_abs_structure_details 'Flack H D (1983), Acta Cryst. A39, 876-881'
_refine_ls_abs_structure_Flack -1.3(18)
_refine_ls_extinction_method none
_refine_ls_goodness_of_fit_ref 1.049
_refine_ls_hydrogen_treatment constr
_refine_ls_matrix_type full
_refine_ls_number_parameters 235
_refine_ls_number_reflns 3078
_refine_ls_number_restraints 0
_refine_ls_restrained_S_all 1.049
_refine_ls_R_factor_all 0.0494
_refine_ls_R_factor_gt 0.0369
_refine_ls_shift/su_max 0.000
_refine_ls_shift/su_mean 0.000
_refine_ls_structure_factor_coef Fsqd
_refine_ls_weighting_details 'calc w=1/[\s^2^(Fo^2^)+(0.0387P)^2^+0.0478P] where P=(Fo^2^+2Fc^2^)/3'
_refine_ls_weighting_scheme calc
_refine_ls_wR_factor_gt 0.0768
_refine_ls_wR_factor_ref 0.0832
_reflns_number_gt 2519
_reflns_number_total 3078
_reflns_threshold_expression >2sigma(I)
_cod_data_source_file c5ra16974g2.cif
_cod_data_source_block 1
_cod_depositor_comments
;
The following automatic conversions were performed:

'_exptl_absorpt_correction_type' value 'Multi-scan' changed to
'multi-scan' according to
/usr/data/users/saulius/crontab/automatic-downloads/rss-feeds/RSC/lib/dictionaries/cif_core.dic
dictionary named 'cif_core.dic' version 2.4.2 from 2011-04-26.

Automatic conversion script
Id: cif_fix_values 3271 2015-04-21 07:52:19Z andrius 
;
_cod_original_cell_volume 1756.2(11)
_cod_original_sg_symbol_H-M P2(1)2(1)2(1)
_cod_database_code 7223237

loop_
_symmetry_equiv_pos_as_xyz
'x, y, z'
'-x+1/2, -y, z+1/2'
'-x, y+1/2, -z+1/2'
'x+1/2, -y+1/2, -z'

loop_
_atom_site_label
_atom_site_type_symbol
_atom_site_fract_x
_atom_site_fract_y
_atom_site_fract_z
_atom_site_U_iso_or_equiv
_atom_site_adp_type
_atom_site_occupancy
_atom_site_symmetry_multiplicity
_atom_site_calc_flag
_atom_site_refinement_flags
C1 C 1.3303(3) 0.48519(16) 0.17660(8) 0.0444(5) Uani 1 1 d .
C4 C 1.6616(3) 0.5327(3) 0.22570(11) 0.0745(7) Uani 1 1 d .
H4 H 1.7725 0.5486 0.2423 0.089 Uiso 1 1 calc R
C2 C 1.4194(3) 0.3986(2) 0.21153(10) 0.0564(5) Uani 1 1 d .
H2 H 1.3676 0.3234 0.2187 0.068 Uiso 1 1 calc R
C6 C 1.4115(3) 0.59668(19) 0.16687(10) 0.0610(6) Uani 1 1 d .
H6 H 1.3537 0.6565 0.1436 0.073 Uiso 1 1 calc R
C3 C 1.5842(3) 0.4221(2) 0.23594(11) 0.0720(7) Uani 1 1 d .
H3 H 1.6428 0.3628 0.2594 0.086 Uiso 1 1 calc R
C5 C 1.5756(3) 0.6198(2) 0.19105(11) 0.0713(7) Uani 1 1 d .
H5 H 1.6285 0.6947 0.1839 0.086 Uiso 1 1 calc R
C17 C 0.7778(2) 0.00822(16) 0.11245(9) 0.0415(4) Uani 1 1 d .
C22 C 0.8827(3) -0.06872(17) 0.14759(9) 0.0496(5) Uani 1 1 d .
H22 H 0.9193 -0.0455 0.1882 0.060 Uiso 1 1 calc R
C20 C 0.8807(3) -0.21399(19) 0.06368(11) 0.0599(6) Uani 1 1 d .
H20 H 0.9155 -0.2886 0.0472 0.072 Uiso 1 1 calc R
C21 C 0.9342(3) -0.17944(18) 0.12353(10) 0.0568(6) Uani 1 1 d .
H21 H 1.0050 -0.2305 0.1478 0.068 Uiso 1 1 calc R
C18 C 0.7243(3) -0.02808(18) 0.05219(9) 0.0517(5) Uani 1 1 d .
H18 H 0.6531 0.0225 0.0278 0.062 Uiso 1 1 calc R
C19 C 0.7763(3) -0.1391(2) 0.02806(10) 0.0607(6) Uani 1 1 d .
H19 H 0.7402 -0.1630 -0.0125 0.073 Uiso 1 1 calc R
C10 C 0.8527(2) 0.34192(15) 0.05700(8) 0.0370(4) Uani 1 1 d .
C11 C 0.7716(3) 0.45185(17) 0.04555(9) 0.0471(5) Uani 1 1 d .
H11 H 0.7519 0.5054 0.0792 0.056 Uiso 1 1 calc R
C15 C 0.8794(2) 0.26268(17) 0.00631(9) 0.0423(5) Uani 1 1 d .
H15 H 0.9327 0.1880 0.0134 0.051 Uiso 1 1 calc R
C12 C 0.7195(3) 0.4826(2) -0.01564(10) 0.0579(6) Uani 1 1 d .
H12 H 0.6638 0.5563 -0.0231 0.070 Uiso 1 1 calc R
C14 C 0.8271(2) 0.2945(2) -0.05429(9) 0.0507(5) Uani 1 1 d .
H14 H 0.8443 0.2408 -0.0880 0.061 Uiso 1 1 calc R
C13 C 0.7500(3) 0.4044(2) -0.06530(10) 0.0572(6) Uani 1 1 d .
H13 H 0.7181 0.4262 -0.1067 0.069 Uiso 1 1 calc R
C7 C 1.1559(3) 0.46626(17) 0.14686(8) 0.0443(4) Uani 1 1 d .
N1 N 1.0619(2) 0.28768(14) 0.21307(7) 0.0470(4) Uani 1 1 d .
N3 N 0.86001(19) 0.21219(13) 0.15407(6) 0.0394(4) Uani 1 1 d .
N2 N 0.9471(2) 0.20055(15) 0.21029(7) 0.0499(4) Uani 1 1 d .
C9 C 0.9175(2) 0.30980(15) 0.12121(7) 0.0353(4) Uani 1 1 d .
C8 C 1.0478(2) 0.35767(15) 0.15971(8) 0.0378(4) Uani 1 1 d .
C16 C 0.7174(2) 0.12778(16) 0.13945(10) 0.0464(5) Uani 1 1 d .
H16A H 0.6388 0.1659 0.1090 0.056 Uiso 1 1 calc R
H16B H 0.6513 0.1125 0.1783 0.056 Uiso 1 1 calc R
O1 O 1.0995(2) 0.54078(13) 0.10911(7) 0.0704(5) Uani 1 1 d .

loop_
_atom_site_aniso_label
_atom_site_aniso_U_11
_atom_site_aniso_U_22
_atom_site_aniso_U_33
_atom_site_aniso_U_23
_atom_site_aniso_U_13
_atom_site_aniso_U_12
C1 0.0439(11) 0.0457(11) 0.0436(10) -0.0133(9) 0.0021(9) -0.0033(9)
C4 0.0457(14) 0.103(2) 0.0744(16) -0.0321(16) 0.0016(12) -0.0129(15)
C2 0.0495(13) 0.0575(13) 0.0622(13) -0.0064(10) -0.0057(11) -0.0022(11)
C6 0.0609(14) 0.0567(13) 0.0656(14) -0.0118(11) 0.0043(11) -0.0123(11)
C3 0.0533(14) 0.0874(18) 0.0754(16) -0.0114(13) -0.0130(12) 0.0025(15)
C5 0.0638(15) 0.0732(15) 0.0767(17) -0.0224(13) 0.0106(13) -0.0232(14)
C17 0.0384(11) 0.0393(10) 0.0467(10) 0.0063(9) -0.0001(9) -0.0079(8)
C22 0.0567(13) 0.0454(11) 0.0467(11) 0.0096(9) -0.0050(10) -0.0048(10)
C20 0.0676(15) 0.0416(11) 0.0705(14) -0.0010(11) 0.0081(12) -0.0066(11)
C21 0.0621(14) 0.0447(12) 0.0634(14) 0.0147(10) 0.0015(11) 0.0027(11)
C18 0.0492(13) 0.0484(12) 0.0574(12) 0.0029(10) -0.0140(10) -0.0033(10)
C19 0.0683(16) 0.0581(14) 0.0557(13) -0.0085(11) -0.0082(11) -0.0076(13)
C10 0.0337(10) 0.0379(10) 0.0393(9) -0.0003(8) -0.0029(8) -0.0003(8)
C11 0.0472(12) 0.0410(11) 0.0531(12) -0.0010(9) -0.0037(9) 0.0047(9)
C15 0.0361(11) 0.0444(10) 0.0463(11) -0.0053(8) -0.0016(9) -0.0016(9)
C12 0.0518(14) 0.0546(13) 0.0674(14) 0.0196(11) -0.0143(11) 0.0033(11)
C14 0.0374(11) 0.0735(14) 0.0410(10) -0.0065(10) -0.0020(9) -0.0109(11)
C13 0.0442(13) 0.0819(17) 0.0457(12) 0.0157(11) -0.0088(10) -0.0146(12)
C7 0.0504(12) 0.0390(10) 0.0435(10) -0.0032(9) -0.0015(9) -0.0017(9)
N1 0.0525(10) 0.0473(9) 0.0413(9) 0.0007(8) -0.0076(8) -0.0068(9)
N3 0.0405(9) 0.0390(8) 0.0387(8) 0.0005(7) -0.0048(7) -0.0009(7)
N2 0.0558(11) 0.0522(10) 0.0418(9) 0.0064(8) -0.0088(8) -0.0059(9)
C9 0.0382(10) 0.0322(9) 0.0355(9) 0.0000(8) 0.0008(8) 0.0052(8)
C8 0.0421(10) 0.0365(10) 0.0347(10) -0.0038(8) -0.0020(8) 0.0029(8)
C16 0.0374(11) 0.0478(11) 0.0540(12) 0.0041(9) -0.0026(9) -0.0050(9)
O1 0.0734(11) 0.0529(9) 0.0849(10) 0.0201(8) -0.0261(9) -0.0123(8)

loop_
_atom_type_symbol
_atom_type_description
_atom_type_scat_dispersion_real
_atom_type_scat_dispersion_imag
_atom_type_scat_source
C C 0.0033 0.0016 'International Tables Vol C Tables 4.2.6.8 and 6.1.1.4'
H H 0.0000 0.0000 'International Tables Vol C Tables 4.2.6.8 and 6.1.1.4'
N N 0.0061 0.0033 'International Tables Vol C Tables 4.2.6.8 and 6.1.1.4'
O O 0.0106 0.0060 'International Tables Vol C Tables 4.2.6.8 and 6.1.1.4'

loop_
_geom_angle_atom_site_label_1
_geom_angle_atom_site_label_2
_geom_angle_atom_site_label_3
_geom_angle
C2 C1 C6 118.01(19)
C2 C1 C7 124.46(17)
C6 C1 C7 117.50(18)
C5 C4 C3 120.0(2)
C3 C2 C1 120.9(2)
C5 C6 C1 121.0(2)
C4 C3 C2 120.0(2)
C4 C5 C6 120.1(2)
C22 C17 C18 118.62(17)
C22 C17 C16 121.06(16)
C18 C17 C16 120.29(17)
C21 C22 C17 121.05(18)
C19 C20 C21 120.2(2)
C20 C21 C22 119.67(19)
C19 C18 C17 120.27(19)
C20 C19 C18 120.2(2)
C11 C10 C15 118.99(16)
C11 C10 C9 121.25(15)
C15 C10 C9 119.71(16)
C10 C11 C12 120.27(18)
C14 C15 C10 120.09(18)
C13 C12 C11 120.0(2)
C13 C14 C15 120.45(19)
C14 C13 C12 120.19(18)
O1 C7 C8 117.82(17)
O1 C7 C1 119.62(17)
C8 C7 C1 122.54(16)
N2 N1 C8 109.18(14)
C9 N3 N2 110.96(14)
C9 N3 C16 129.91(14)
N2 N3 C16 119.00(14)
N1 N2 N3 107.37(14)
N3 C9 C8 103.93(14)
N3 C9 C10 123.13(15)
C8 C9 C10 132.80(16)
N1 C8 C9 108.55(15)
N1 C8 C7 124.33(15)
C9 C8 C7 127.12(16)
N3 C16 C17 114.05(15)

loop_
_geom_bond_atom_site_label_1
_geom_bond_atom_site_label_2
_geom_bond_distance
C1 C2 1.380(3)
C1 C6 1.390(3)
C1 C7 1.482(3)
C4 C5 1.369(3)
C4 C3 1.371(3)
C2 C3 1.381(3)
C6 C5 1.373(3)
C17 C22 1.378(2)
C17 C18 1.384(3)
C17 C16 1.505(3)
C22 C21 1.377(3)
C20 C19 1.367(3)
C20 C21 1.370(3)
C18 C19 1.381(3)
C10 C11 1.381(2)
C10 C15 1.388(2)
C10 C9 1.474(2)
C11 C12 1.382(3)
C15 C14 1.374(3)
C12 C13 1.369(3)
C14 C13 1.365(3)
C7 O1 1.218(2)
C7 C8 1.478(3)
N1 N2 1.300(2)
N1 C8 1.361(2)
N3 C9 1.349(2)
N3 N2 1.3564(19)
N3 C16 1.463(2)
C9 C8 1.383(2)
